data_4510808
loop_
_publ_author_name
'Wang, Lian-Cheng'
'Sun, Junliang'
'Huang, Zhi-Tang'
'Zheng, Qi-Yu'

_publ_section_title
;
 Observation of a Persistent Supramolecular Synthon Involving Carboxyl
 Groups and H2O That Guides the Formation of Polycatenated Co-crystals of
 a Tritopic Carboxylic Acid and Bis(pyridyls)
;
_journal_issue 1
_journal_name_full 'Crystal Growth &amp; Design'
_journal_page_first 1
_journal_paper_doi 10.1021/cg301015a
_journal_volume 13
_journal_year 2013
_chemical_formula_moiety 'C57 H54 O6, 0.5(C12 H12 N2), 2(H2 O)'
_chemical_formula_sum 'C63 H64 N O8'
_chemical_formula_weight 963.15
_chemical_name_systematic
; 
 ? 
;
_space_group_IT_number 15
_symmetry_cell_setting monoclinic
_symmetry_space_group_name_Hall '-C 2yc'
_symmetry_space_group_name_H-M 'C 1 2/c 1'
_atom_sites_solution_hydrogens geom
_atom_sites_solution_primary direct
_atom_sites_solution_secondary difmap
_audit_creation_method SHELXL-97
_cell_angle_alpha 90.00
_cell_angle_beta 118.325(4)
_cell_angle_gamma 90.00
_cell_formula_units_Z 8
_cell_length_a 30.315(10)
_cell_length_b 18.540(5)
_cell_length_c 25.319(8)
_cell_measurement_reflns_used 14692
_cell_measurement_temperature 173(2)
_cell_measurement_theta_max 25.34
_cell_measurement_theta_min 1.53
_cell_volume 12527(7)
_computing_cell_refinement 'CrystalClear (Rigaku Inc., 2007)'
_computing_data_collection 'CrystalClear (Rigaku Inc., 2007)'
_computing_data_reduction 'CrystalClear (Rigaku Inc., 2007)'
_computing_molecular_graphics 'XP in Siemens SHELXTL (Sheldrick, 1994)'
_computing_publication_material 'SHELX97 (Sheldrick, 1997)'
_computing_structure_refinement 'SHELXL-97 (Sheldrick, 1997)'
_computing_structure_solution 'SHELXS-97 (Sheldrick, 1990)'
_diffrn_ambient_temperature 173(2)
_diffrn_measured_fraction_theta_full 0.987
_diffrn_measured_fraction_theta_max 0.987
_diffrn_measurement_device_type 'Saturn724+ CCD'
_diffrn_measurement_method '\w scans at fixed \c = 45\%'
_diffrn_radiation_monochromator graphite
_diffrn_radiation_source 'sealed tube'
_diffrn_radiation_type MoK\a
_diffrn_radiation_wavelength 0.71073
_diffrn_reflns_av_R_equivalents 0.0629
_diffrn_reflns_av_sigmaI/netI 0.1074
_diffrn_reflns_limit_h_max 36
_diffrn_reflns_limit_h_min -36
_diffrn_reflns_limit_k_max 21
_diffrn_reflns_limit_k_min -22
_diffrn_reflns_limit_l_max 28
_diffrn_reflns_limit_l_min -30
_diffrn_reflns_number 25148
_diffrn_reflns_theta_full 25.33
_diffrn_reflns_theta_max 25.33
_diffrn_reflns_theta_min 1.34
_exptl_absorpt_coefficient_mu 0.067
_exptl_absorpt_correction_T_max 0.9888
_exptl_absorpt_correction_T_min 0.9855
_exptl_absorpt_correction_type multi-scan
_exptl_absorpt_process_details 'CrystalClear (Rigaku Inc., 2007)'
_exptl_crystal_colour colorless
_exptl_crystal_density_diffrn 1.021
_exptl_crystal_density_method 'not measured'
_exptl_crystal_description block
_exptl_crystal_F_000 4104
_exptl_crystal_size_max 0.22
_exptl_crystal_size_mid 0.21
_exptl_crystal_size_min 0.17
_refine_diff_density_max 0.546
_refine_diff_density_min -0.321
_refine_diff_density_rms 0.086
_refine_ls_extinction_method none
_refine_ls_goodness_of_fit_ref 1.342
_refine_ls_hydrogen_treatment constr
_refine_ls_matrix_type full
_refine_ls_number_parameters 685
_refine_ls_number_reflns 11311
_refine_ls_number_restraints 76
_refine_ls_restrained_S_all 1.382
_refine_ls_R_factor_all 0.1896
_refine_ls_R_factor_gt 0.1201
_refine_ls_shift/su_max 0.001
_refine_ls_shift/su_mean 0.000
_refine_ls_structure_factor_coef Fsqd
_refine_ls_weighting_details 'calc w=1/[\s^2^(Fo^2^)+(0.1000P)^2^+0.0000P] where P=(Fo^2^+2Fc^2^)/3'
_refine_ls_weighting_scheme calc
_refine_ls_wR_factor_gt 0.2907
_refine_ls_wR_factor_ref 0.3192
_reflns_number_gt 5596
_reflns_number_total 11311
_reflns_threshold_expression >2sigma(I)
_cod_data_source_file HPB-bipy-eta.cif
_cod_data_source_block HPB-bipy-eta
_cod_original_cell_volume 12526(7)
_cod_original_sg_symbol_H-M C2/c
_cod_database_code 4510808

loop_
_symmetry_equiv_pos_as_xyz
'x, y, z'
'-x, y, -z+1/2'
'x+1/2, y+1/2, z'
'-x+1/2, y+1/2, -z+1/2'
'-x, -y, -z'
'x, -y, z-1/2'
'-x+1/2, -y+1/2, -z'
'x+1/2, -y+1/2, z-1/2'

loop_
_atom_site_label
_atom_site_type_symbol
_atom_site_fract_x
_atom_site_fract_y
_atom_site_fract_z
_atom_site_U_iso_or_equiv
_atom_site_adp_type
_atom_site_occupancy
_atom_site_symmetry_multiplicity
_atom_site_calc_flag
_atom_site_refinement_flags
_atom_site_disorder_assembly
_atom_site_disorder_group
O1 O 0.14864(15) 0.05481(17) 0.18016(16) 0.0688(11) Uani 1 1 d . . .
H1A H 0.1390 0.0118 0.1767 0.103 Uiso 1 1 calc R . .
O2 O 0.12334(14) 0.04010(18) 0.08245(16) 0.0689(11) Uani 1 1 d . . .
O3 O 0.48449(13) 0.4282(2) 0.07025(16) 0.0694(11) Uani 1 1 d . . .
H3A H 0.5132 0.4242 0.0733 0.104 Uiso 1 1 calc R . .
O4 O 0.52556(13) 0.4071(2) 0.16931(17) 0.0742(12) Uani 1 1 d . . .
O5 O 0.16383(15) 0.79820(19) 0.18511(18) 0.0783(12) Uani 1 1 d . . .
O6 O 0.11225(18) 0.7898(2) 0.0859(2) 0.1059(17) Uani 1 1 d . . .
H6A H 0.1052 0.8320 0.0913 0.159 Uiso 1 1 calc R . .
O7 O 0.56984(11) 0.41886(15) 0.06552(13) 0.0481(8) Uani 1 1 d . . .
H7A H 0.5867 0.4567 0.0711 0.072 Uiso 1 1 d R . .
H7B H 0.5592 0.4099 0.0290 0.072 Uiso 1 1 d R . .
O8 O 0.62576(12) 0.42225(16) 0.20130(13) 0.0542(9) Uani 1 1 d . . .
H8A H 0.5952 0.4180 0.1914 0.081 Uiso 1 1 d R . .
H8B H 0.6378 0.3837 0.1962 0.081 Uiso 1 1 d R . .
N1 N 0.53631(19) 0.3912(3) 0.9496(2) 0.0676(13) Uani 1 1 d . . .
C1 C 0.22738(17) 0.3550(2) 0.12498(18) 0.0385(11) Uani 1 1 d . . .
C2 C 0.27364(16) 0.3552(2) 0.12387(18) 0.0357(10) Uani 1 1 d . . .
C3 C 0.29562(17) 0.4213(2) 0.12120(19) 0.0393(11) Uani 1 1 d . . .
C4 C 0.27264(17) 0.4855(2) 0.12287(18) 0.0383(11) Uani 1 1 d . . .
C5 C 0.22626(16) 0.4861(2) 0.12490(18) 0.0378(11) Uani 1 1 d . . .
C6 C 0.20397(17) 0.4201(2) 0.1254(2) 0.0418(11) Uani 1 1 d . . .
C7 C 0.20375(16) 0.2841(2) 0.1260(2) 0.0395(11) Uani 1 1 d . . .
C8 C 0.20187(18) 0.2611(3) 0.1768(2) 0.0531(13) Uani 1 1 d . . .
H8 H 0.2141 0.2916 0.2110 0.064 Uiso 1 1 calc R . .
C9 C 0.18212(18) 0.1933(2) 0.1785(2) 0.0451(12) Uani 1 1 d . . .
H9 H 0.1814 0.1777 0.2138 0.054 Uiso 1 1 calc R . .
C10 C 0.16376(16) 0.1493(2) 0.12881(19) 0.0388(11) Uani 1 1 d . . .
C11 C 0.1646(2) 0.1731(3) 0.0777(2) 0.0575(15) Uani 1 1 d . . .
H11 H 0.1517 0.1434 0.0430 0.069 Uiso 1 1 calc R . .
C12 C 0.1843(2) 0.2404(3) 0.0768(2) 0.0607(15) Uani 1 1 d . . .
H12 H 0.1842 0.2564 0.0411 0.073 Uiso 1 1 calc R . .
C13 C 0.14392(19) 0.0769(3) 0.1304(2) 0.0512(13) Uani 1 1 d . . .
C14 C 0.29731(16) 0.2852(2) 0.1236(2) 0.0384(11) Uani 1 1 d . . .
C15 C 0.3002(2) 0.2605(3) 0.0740(2) 0.0590(15) Uani 1 1 d . . .
H15 H 0.2898 0.2911 0.0401 0.071 Uiso 1 1 calc R . .
C16 C 0.3178(2) 0.1926(3) 0.0724(3) 0.0772(19) Uani 1 1 d . . .
H16 H 0.3193 0.1774 0.0374 0.093 Uiso 1 1 calc R . .
C17 C 0.3333(3) 0.1464(3) 0.1202(3) 0.0777(19) Uani 1 1 d . A .
C18 C 0.3330(2) 0.1718(3) 0.1715(3) 0.0726(17) Uani 1 1 d . . .
H18 H 0.3456 0.1419 0.2060 0.087 Uiso 1 1 calc R . .
C19 C 0.31485(18) 0.2403(3) 0.1737(2) 0.0513(13) Uani 1 1 d . . .
H19 H 0.3144 0.2561 0.2091 0.062 Uiso 1 1 calc R . .
C20 C 0.3431(4) 0.0666(4) 0.1125(4) 0.141(4) Uani 1 1 d D . .
C21 C 0.2969(7) 0.0237(12) 0.1141(11) 0.249(10) Uani 0.681(14) 1 d PDU A 1
H21A H 0.3003 -0.0281 0.1094 0.373 Uiso 0.681(14) 1 calc PR A 1
H21B H 0.2651 0.0409 0.0813 0.373 Uiso 0.681(14) 1 calc PR A 1
H21C H 0.2975 0.0326 0.1526 0.373 Uiso 0.681(14) 1 calc PR A 1
C22 C 0.3400(5) 0.0430(5) 0.0581(4) 0.085(4) Uani 0.681(14) 1 d PDU A 1
H22A H 0.3683 0.0623 0.0540 0.128 Uiso 0.681(14) 1 calc PR A 1
H22B H 0.3085 0.0600 0.0246 0.128 Uiso 0.681(14) 1 calc PR A 1
H22C H 0.3409 -0.0099 0.0576 0.128 Uiso 0.681(14) 1 calc PR A 1
C23 C 0.3884(5) 0.0419(9) 0.1697(6) 0.120(5) Uani 0.681(14) 1 d PDU A 1
H23A H 0.4184 0.0672 0.1741 0.180 Uiso 0.681(14) 1 calc PR A 1
H23B H 0.3930 -0.0102 0.1678 0.180 Uiso 0.681(14) 1 calc PR A 1
H23C H 0.3832 0.0528 0.2042 0.180 Uiso 0.681(14) 1 calc PR A 1
C21' C 0.2912(9) 0.034(3) 0.0661(19) 0.251(18) Uani 0.319(14) 1 d PDU A 2
H21D H 0.2687 0.0332 0.0838 0.376 Uiso 0.319(14) 1 calc PR A 2
H21E H 0.2960 -0.0150 0.0556 0.376 Uiso 0.319(14) 1 calc PR A 2
H21F H 0.2765 0.0641 0.0298 0.376 Uiso 0.319(14) 1 calc PR A 2
C22' C 0.3820(9) 0.0678(14) 0.0917(14) 0.119(10) Uani 0.319(14) 1 d PDU A 2
H22D H 0.4134 0.0873 0.1236 0.179 Uiso 0.319(14) 1 calc PR A 2
H22E H 0.3703 0.0982 0.0559 0.179 Uiso 0.319(14) 1 calc PR A 2
H22F H 0.3876 0.0186 0.0820 0.179 Uiso 0.319(14) 1 calc PR A 2
C23' C 0.3664(9) 0.0291(12) 0.1714(7) 0.069(7) Uani 0.319(14) 1 d PDU A 2
H23D H 0.3927 0.0597 0.2015 0.103 Uiso 0.319(14) 1 calc PR A 2
H23E H 0.3811 -0.0166 0.1679 0.103 Uiso 0.319(14) 1 calc PR A 2
H23F H 0.3408 0.0195 0.1837 0.103 Uiso 0.319(14) 1 calc PR A 2
C24 C 0.34430(16) 0.4215(2) 0.1208(2) 0.0363(10) Uani 1 1 d . . .
C25 C 0.34791(17) 0.4399(3) 0.0697(2) 0.0501(13) Uani 1 1 d . . .
H25 H 0.3186 0.4545 0.0346 0.060 Uiso 1 1 calc R . .
C26 C 0.39260(18) 0.4376(3) 0.0690(2) 0.0516(13) Uani 1 1 d . . .
H26 H 0.3940 0.4487 0.0332 0.062 Uiso 1 1 calc R . .
C27 C 0.43592(17) 0.4189(2) 0.1204(2) 0.0457(12) Uani 1 1 d . . .
C28 C 0.43323(17) 0.4014(3) 0.1725(2) 0.0511(13) Uani 1 1 d . . .
H28 H 0.4627 0.3882 0.2079 0.061 Uiso 1 1 calc R . .
C29 C 0.38797(18) 0.4033(3) 0.1725(2) 0.0501(13) Uani 1 1 d . . .
H29 H 0.3865 0.3921 0.2082 0.060 Uiso 1 1 calc R . .
C30 C 0.4870(2) 0.4169(3) 0.1230(2) 0.0561(14) Uani 1 1 d . . .
C31 C 0.29552(17) 0.5580(2) 0.1237(2) 0.0414(11) Uani 1 1 d . . .
C32 C 0.3306(2) 0.5877(3) 0.1768(2) 0.0553(14) Uani 1 1 d . . .
H32 H 0.3446 0.5586 0.2119 0.066 Uiso 1 1 calc R . .
C33 C 0.3463(2) 0.6582(3) 0.1808(2) 0.0564(14) Uani 1 1 d . . .
H33 H 0.3693 0.6774 0.2188 0.068 Uiso 1 1 calc R . .
C34 C 0.3293(2) 0.7009(2) 0.1310(3) 0.0584(15) Uani 1 1 d . . .
C35 C 0.2978(2) 0.6694(3) 0.0775(3) 0.092(2) Uani 1 1 d . . .
H35 H 0.2874 0.6962 0.0415 0.110 Uiso 1 1 calc R . .
C36 C 0.2805(2) 0.6000(3) 0.0740(3) 0.078(2) Uani 1 1 d . . .
H36 H 0.2575 0.5809 0.0360 0.094 Uiso 1 1 calc R . .
C37 C 0.3440(3) 0.7807(3) 0.1350(4) 0.093(2) Uani 1 1 d . . .
C38 C 0.3970(4) 0.7946(4) 0.1862(4) 0.188(5) Uani 1 1 d . . .
H38A H 0.4214 0.7687 0.1782 0.282 Uiso 1 1 calc R . .
H38B H 0.3994 0.7776 0.2241 0.282 Uiso 1 1 calc R . .
H38C H 0.4042 0.8464 0.1891 0.282 Uiso 1 1 calc R . .
C39 C 0.3423(3) 0.8098(4) 0.0780(4) 0.141(4) Uani 1 1 d . . .
H39A H 0.3079 0.8068 0.0450 0.211 Uiso 1 1 calc R . .
H39B H 0.3645 0.7812 0.0681 0.211 Uiso 1 1 calc R . .
H39C H 0.3533 0.8603 0.0841 0.211 Uiso 1 1 calc R . .
C40 C 0.3029(4) 0.8226(5) 0.1434(5) 0.179(4) Uani 1 1 d U . .
H40A H 0.2698 0.8114 0.1100 0.269 Uiso 1 1 calc R . .
H40B H 0.3091 0.8746 0.1442 0.269 Uiso 1 1 calc R . .
H40C H 0.3041 0.8080 0.1813 0.269 Uiso 1 1 calc R . .
C41 C 0.20402(17) 0.5563(2) 0.12807(19) 0.0379(11) Uani 1 1 d . . .
C42 C 0.2207(2) 0.5921(2) 0.1812(2) 0.0565(14) Uani 1 1 d . . .
H42 H 0.2459 0.5711 0.2170 0.068 Uiso 1 1 calc R . .
C43 C 0.20104(19) 0.6596(3) 0.1832(2) 0.0544(14) Uani 1 1 d . . .
H43 H 0.2134 0.6839 0.2206 0.065 Uiso 1 1 calc R . .
C44 C 0.16470(18) 0.6911(2) 0.1331(2) 0.0455(12) Uani 1 1 d . . .
C45 C 0.1478(2) 0.6547(3) 0.0801(3) 0.081(2) Uani 1 1 d . . .
H45 H 0.1226 0.6759 0.0443 0.097 Uiso 1 1 calc R . .
C46 C 0.1667(2) 0.5882(3) 0.0774(2) 0.082(2) Uani 1 1 d . . .
H46 H 0.1539 0.5638 0.0400 0.099 Uiso 1 1 calc R . .
C47 C 0.1460(2) 0.7641(3) 0.1357(2) 0.0563(14) Uani 1 1 d . . .
C48 C 0.15399(16) 0.4199(2) 0.1244(2) 0.0405(11) Uani 1 1 d . . .
C49 C 0.14710(19) 0.4338(3) 0.1728(2) 0.0576(14) Uani 1 1 d . . .
H49 H 0.1757 0.4459 0.2096 0.069 Uiso 1 1 calc R . .
C50 C 0.1010(2) 0.4316(3) 0.1716(3) 0.0662(16) Uani 1 1 d . . .
H50 H 0.0984 0.4438 0.2065 0.079 Uiso 1 1 calc R . .
C51 C 0.0592(2) 0.4117(3) 0.1203(3) 0.0759(18) Uani 1 1 d . . .
C52 C 0.0650(2) 0.3977(4) 0.0696(3) 0.103(3) Uani 1 1 d . . .
H52 H 0.0364 0.3857 0.0328 0.123 Uiso 1 1 calc R . .
C53 C 0.1123(2) 0.4012(4) 0.0720(2) 0.0786(19) Uani 1 1 d . . .
H53 H 0.1155 0.3907 0.0372 0.094 Uiso 1 1 calc R . .
C54 C 0.0066(2) 0.4020(5) 0.1152(4) 0.100(2) Uani 1 1 d . . .
C55 C 0.0067(2) 0.4283(4) 0.1731(3) 0.109(3) Uani 1 1 d . . .
H55B H -0.0245 0.4136 0.1726 0.164 Uiso 1 1 calc R . .
H55A H 0.0095 0.4810 0.1754 0.164 Uiso 1 1 calc R . .
H55C H 0.0353 0.4071 0.2080 0.164 Uiso 1 1 calc R . .
C56 C -0.0327(3) 0.4416(5) 0.0615(3) 0.133(3) Uani 1 1 d . . .
H56A H -0.0287 0.4306 0.0262 0.199 Uiso 1 1 calc R . .
H56B H -0.0289 0.4937 0.0691 0.199 Uiso 1 1 calc R . .
H56C H -0.0661 0.4265 0.0542 0.199 Uiso 1 1 calc R . .
C57 C -0.0056(4) 0.3164(6) 0.1079(6) 0.215(6) Uani 1 1 d . . .
H57A H -0.0023 0.2978 0.0736 0.323 Uiso 1 1 calc R . .
H57B H -0.0398 0.3083 0.1010 0.323 Uiso 1 1 calc R . .
H57C H 0.0181 0.2912 0.1445 0.323 Uiso 1 1 calc R . .
C58 C 0.4886(2) 0.3962(3) 0.9071(3) 0.0702(16) Uani 1 1 d . . .
H58 H 0.4631 0.3996 0.9186 0.084 Uiso 1 1 calc R . .
C59 C 0.4755(3) 0.3965(5) 0.8475(3) 0.112(3) Uani 1 1 d . . .
H59 H 0.4411 0.3992 0.8183 0.134 Uiso 1 1 calc R . .
C60 C 0.5106(3) 0.3931(6) 0.8297(3) 0.134(4) Uani 1 1 d . . .
C61 C 0.5589(3) 0.3867(4) 0.8721(3) 0.109(3) Uani 1 1 d . . .
H61 H 0.5844 0.3820 0.8607 0.131 Uiso 1 1 calc R . .
C62 C 0.5712(2) 0.3870(3) 0.9313(3) 0.0747(18) Uani 1 1 d . . .
H62 H 0.6055 0.3840 0.9606 0.090 Uiso 1 1 calc R . .
C63 C 0.5000 0.4286(6) 0.7500 0.132(5) Uani 1 2 d S . .
H63A H 0.5290 0.4397 0.7455 0.158 Uiso 0.50 1 d PR . .
H63B H 0.4704 0.4559 0.7254 0.158 Uiso 0.50 1 d PR . .
C64 C 0.4928(6) 0.3590(8) 0.7671(4) 0.097(5) Uani 0.50 1 d P . .
H64A H 0.4592 0.3407 0.7472 0.117 Uiso 0.50 1 d PR . .
H64B H 0.5166 0.3248 0.7669 0.117 Uiso 0.50 1 d PR . .

loop_
_atom_site_aniso_label
_atom_site_aniso_U_11
_atom_site_aniso_U_22
_atom_site_aniso_U_33
_atom_site_aniso_U_23
_atom_site_aniso_U_13
_atom_site_aniso_U_12
O1 0.106(3) 0.042(2) 0.071(3) -0.0027(18) 0.052(2) -0.021(2)
O2 0.094(3) 0.051(2) 0.065(2) -0.0182(19) 0.040(2) -0.025(2)
O3 0.058(2) 0.096(3) 0.067(3) 0.004(2) 0.040(2) -0.005(2)
O4 0.037(2) 0.121(3) 0.059(2) 0.021(2) 0.0179(19) 0.003(2)
O5 0.098(3) 0.051(2) 0.083(3) -0.010(2) 0.040(3) 0.018(2)
O6 0.124(4) 0.064(3) 0.100(3) 0.011(2) 0.028(3) 0.051(3)
O7 0.055(2) 0.0483(19) 0.0436(18) 0.0021(15) 0.0259(16) -0.0017(16)
O8 0.058(2) 0.061(2) 0.051(2) -0.0078(16) 0.0307(18) -0.0055(18)
N1 0.066(3) 0.077(3) 0.054(3) -0.009(2) 0.024(3) 0.004(3)
C1 0.052(3) 0.030(2) 0.034(2) 0.0005(19) 0.021(2) 0.000(2)
C2 0.036(2) 0.043(3) 0.028(2) 0.000(2) 0.015(2) 0.003(2)
C3 0.046(3) 0.035(3) 0.034(2) 0.003(2) 0.017(2) 0.007(2)
C4 0.045(3) 0.036(3) 0.030(2) 0.003(2) 0.014(2) -0.002(2)
C5 0.040(3) 0.033(3) 0.039(3) -0.008(2) 0.018(2) -0.004(2)
C6 0.048(3) 0.041(3) 0.042(3) 0.001(2) 0.025(2) 0.002(2)
C7 0.038(3) 0.033(3) 0.051(3) -0.001(2) 0.024(2) 0.006(2)
C8 0.066(3) 0.056(3) 0.045(3) -0.011(2) 0.033(3) -0.011(3)
C9 0.062(3) 0.040(3) 0.040(3) -0.003(2) 0.030(3) -0.014(2)
C10 0.039(3) 0.043(3) 0.033(2) -0.002(2) 0.015(2) -0.003(2)
C11 0.080(4) 0.043(3) 0.042(3) -0.011(2) 0.023(3) -0.023(3)
C12 0.091(4) 0.057(3) 0.046(3) -0.007(3) 0.041(3) -0.024(3)
C13 0.064(3) 0.048(3) 0.046(3) 0.015(3) 0.030(3) -0.006(3)
C14 0.040(3) 0.029(2) 0.050(3) 0.000(2) 0.025(2) 0.001(2)
C15 0.087(4) 0.040(3) 0.056(3) 0.019(3) 0.039(3) 0.025(3)
C16 0.137(6) 0.042(3) 0.073(4) 0.013(3) 0.066(4) 0.020(4)
C17 0.120(5) 0.045(3) 0.084(4) -0.005(3) 0.060(4) 0.021(3)
C18 0.087(4) 0.055(4) 0.074(4) 0.032(3) 0.036(4) 0.027(3)
C19 0.056(3) 0.052(3) 0.047(3) 0.005(3) 0.026(3) 0.001(3)
C20 0.215(11) 0.078(6) 0.168(9) 0.060(6) 0.121(9) 0.072(7)
C21 0.263(13) 0.218(13) 0.261(14) -0.006(9) 0.121(9) -0.012(9)
C22 0.132(8) 0.052(5) 0.080(6) -0.014(4) 0.058(6) 0.022(5)
C23 0.142(9) 0.095(8) 0.137(8) 0.001(6) 0.077(7) 0.040(7)
C21' 0.255(19) 0.233(19) 0.24(2) -0.008(10) 0.103(11) 0.002(10)
C22' 0.120(12) 0.111(12) 0.120(12) 0.010(9) 0.051(9) 0.020(9)
C23' 0.073(10) 0.039(9) 0.075(9) 0.007(7) 0.019(7) 0.021(8)
C24 0.036(2) 0.033(2) 0.044(3) 0.000(2) 0.024(2) 0.001(2)
C25 0.036(3) 0.071(4) 0.045(3) 0.009(2) 0.021(2) 0.001(2)
C26 0.053(3) 0.062(3) 0.043(3) -0.005(2) 0.025(3) -0.007(3)
C27 0.043(3) 0.053(3) 0.043(3) -0.003(2) 0.021(2) -0.003(2)
C28 0.037(3) 0.071(4) 0.042(3) 0.006(2) 0.016(2) -0.012(3)
C29 0.047(3) 0.061(3) 0.041(3) 0.007(2) 0.021(3) 0.000(3)
C30 0.060(4) 0.061(3) 0.053(3) 0.008(3) 0.032(3) -0.002(3)
C31 0.041(3) 0.040(3) 0.044(3) 0.001(2) 0.022(2) -0.001(2)
C32 0.070(4) 0.058(3) 0.033(3) -0.008(2) 0.021(3) -0.021(3)
C33 0.073(4) 0.049(3) 0.054(3) -0.021(3) 0.036(3) -0.018(3)
C34 0.062(4) 0.026(3) 0.079(4) -0.002(3) 0.026(3) -0.009(3)
C35 0.103(5) 0.055(4) 0.079(4) 0.021(3) 0.012(4) -0.033(4)
C36 0.083(4) 0.057(4) 0.056(4) 0.019(3) 0.002(3) -0.013(3)
C37 0.089(5) 0.044(4) 0.142(7) 0.006(4) 0.051(5) -0.003(4)
C38 0.199(10) 0.097(6) 0.168(9) 0.025(6) 0.006(8) -0.088(7)
C39 0.127(7) 0.094(6) 0.151(8) 0.053(6) 0.024(6) -0.041(5)
C40 0.201(8) 0.085(5) 0.269(9) -0.017(6) 0.126(7) -0.019(6)
C41 0.045(3) 0.029(2) 0.040(3) -0.002(2) 0.020(2) 0.001(2)
C42 0.076(4) 0.041(3) 0.045(3) 0.007(2) 0.022(3) 0.027(3)
C43 0.062(3) 0.049(3) 0.042(3) -0.004(2) 0.017(3) 0.005(3)
C44 0.052(3) 0.035(3) 0.052(3) -0.003(2) 0.027(3) 0.006(2)
C45 0.094(5) 0.066(4) 0.059(4) 0.007(3) 0.015(3) 0.038(4)
C46 0.088(5) 0.077(4) 0.047(3) -0.006(3) 0.004(3) 0.040(4)
C47 0.054(3) 0.056(3) 0.055(3) 0.015(3) 0.023(3) 0.027(3)
C48 0.035(3) 0.037(3) 0.051(3) 0.005(2) 0.021(2) 0.002(2)
C49 0.046(3) 0.076(4) 0.046(3) -0.007(3) 0.018(3) 0.000(3)
C50 0.051(3) 0.097(5) 0.064(4) -0.008(3) 0.038(3) 0.005(3)
C51 0.050(4) 0.102(5) 0.081(4) 0.009(4) 0.035(3) -0.008(3)
C52 0.045(4) 0.191(8) 0.061(4) 0.008(4) 0.016(3) -0.010(4)
C53 0.048(3) 0.144(6) 0.045(3) 0.005(3) 0.023(3) 0.000(4)
C54 0.058(4) 0.136(7) 0.116(6) 0.010(5) 0.051(4) 0.004(4)
C55 0.064(4) 0.188(8) 0.104(6) 0.003(5) 0.063(4) -0.001(5)
C56 0.058(4) 0.232(10) 0.103(6) 0.007(6) 0.034(4) 0.015(5)
C57 0.176(10) 0.182(11) 0.375(18) -0.033(11) 0.203(12) -0.067(8)
C58 0.061(4) 0.079(4) 0.067(4) -0.001(3) 0.027(3) 0.005(3)
C59 0.072(5) 0.201(9) 0.048(4) -0.020(4) 0.016(4) 0.017(5)
C60 0.070(5) 0.291(12) 0.041(4) -0.055(5) 0.025(4) 0.003(6)
C61 0.077(5) 0.209(8) 0.046(4) -0.046(4) 0.032(4) 0.012(5)
C62 0.068(4) 0.098(5) 0.059(4) -0.005(3) 0.031(3) 0.019(3)
C63 0.161(12) 0.080(8) 0.119(10) 0.000 0.037(9) 0.000
C64 0.108(11) 0.125(12) 0.026(7) -0.009(6) 0.005(7) -0.024(10)

loop_
_atom_type_symbol
_atom_type_description
_atom_type_scat_dispersion_real
_atom_type_scat_dispersion_imag
_atom_type_scat_source
C C 0.0033 0.0016 'International Tables Vol C Tables 4.2.6.8 and 6.1.1.4'
H H 0.0000 0.0000 'International Tables Vol C Tables 4.2.6.8 and 6.1.1.4'
N N 0.0061 0.0033 'International Tables Vol C Tables 4.2.6.8 and 6.1.1.4'
O O 0.0106 0.0060 'International Tables Vol C Tables 4.2.6.8 and 6.1.1.4'

loop_
_geom_angle_atom_site_label_1
_geom_angle_atom_site_label_2
_geom_angle_atom_site_label_3
_geom_angle
_geom_angle_site_symmetry_1
_geom_angle_site_symmetry_3
C13 O1 H1A 109.5 . .
C30 O3 H3A 109.5 . .
C47 O6 H6A 109.5 . .
H7A O7 H7B 103.6 . .
H8A O8 H8B 111.8 . .
C58 N1 C62 117.0(5) . .
C6 C1 C2 120.5(4) . .
C6 C1 C7 120.3(4) . .
C2 C1 C7 119.2(4) . .
C3 C2 C1 119.8(4) . .
C3 C2 C14 121.2(4) . .
C1 C2 C14 118.9(4) . .
C4 C3 C2 119.2(4) . .
C4 C3 C24 120.9(4) . .
C2 C3 C24 119.8(4) . .
C3 C4 C5 121.5(4) . .
C3 C4 C31 122.0(4) . .
C5 C4 C31 116.5(4) . .
C6 C5 C4 118.7(4) . .
C6 C5 C41 122.1(4) . .
C4 C5 C41 119.1(4) . .
C5 C6 C1 120.2(4) . .
C5 C6 C48 119.3(4) . .
C1 C6 C48 120.5(4) . .
C12 C7 C8 118.4(4) . .
C12 C7 C1 120.5(4) . .
C8 C7 C1 121.1(4) . .
C7 C8 C9 120.8(4) . .
C7 C8 H8 119.6 . .
C9 C8 H8 119.6 . .
C10 C9 C8 119.8(4) . .
C10 C9 H9 120.1 . .
C8 C9 H9 120.1 . .
C9 C10 C11 119.3(4) . .
C9 C10 C13 120.4(4) . .
C11 C10 C13 120.2(4) . .
C10 C11 C12 120.1(4) . .
C10 C11 H11 119.9 . .
C12 C11 H11 119.9 . .
C7 C12 C11 121.6(5) . .
C7 C12 H12 119.2 . .
C11 C12 H12 119.2 . .
O1 C13 O2 123.4(5) . .
O1 C13 C10 117.6(4) . .
O2 C13 C10 119.0(4) . .
C15 C14 C19 117.9(4) . .
C15 C14 C2 122.3(4) . .
C19 C14 C2 119.6(4) . .
C16 C15 C14 121.7(4) . .
C16 C15 H15 119.2 . .
C14 C15 H15 119.2 . .
C17 C16 C15 121.3(5) . .
C17 C16 H16 119.4 . .
C15 C16 H16 119.4 . .
C16 C17 C18 117.6(5) . .
C16 C17 C20 119.5(6) . .
C18 C17 C20 122.4(6) . .
C17 C18 C19 121.7(5) . .
C17 C18 H18 119.1 . .
C19 C18 H18 119.1 . .
C18 C19 C14 119.6(5) . .
C18 C19 H19 120.2 . .
C14 C19 H19 120.2 . .
C22 C20 C23' 128.1(12) . .
C22 C20 C22' 50.3(10) . .
C23' C20 C22' 106.3(16) . .
C22 C20 C23 116.9(10) . .
C23' C20 C23 28.0(11) . .
C22' C20 C23 80.5(13) . .
C22 C20 C17 119.9(6) . .
C23' C20 C17 110.4(11) . .
C22' C20 C17 105.3(12) . .
C23 C20 C17 108.0(9) . .
C22 C20 C21' 64.5(14) . .
C23' C20 C21' 114(2) . .
C22' C20 C21' 114.7(13) . .
C23 C20 C21' 137(2) . .
C17 C20 C21' 106.1(19) . .
C22 C20 C21 102.3(12) . .
C23' C20 C21 75.6(12) . .
C22' C20 C21 147.6(15) . .
C23 C20 C21 103.2(10) . .
C17 C20 C21 104.1(11) . .
C21' C20 C21 42.5(17) . .
C20 C21 H21A 109.5 . .
C20 C21 H21B 109.5 . .
H21A C21 H21B 109.5 . .
C20 C21 H21C 109.5 . .
H21A C21 H21C 109.5 . .
H21B C21 H21C 109.5 . .
C20 C22 H22A 109.5 . .
C20 C22 H22B 109.5 . .
H22A C22 H22B 109.5 . .
C20 C22 H22C 109.5 . .
H22A C22 H22C 109.5 . .
H22B C22 H22C 109.5 . .
C20 C23 H23A 109.5 . .
C20 C23 H23B 109.5 . .
H23A C23 H23B 109.5 . .
C20 C23 H23C 109.5 . .
H23A C23 H23C 109.5 . .
H23B C23 H23C 109.5 . .
C20 C21' H21D 109.5 . .
C20 C21' H21E 109.5 . .
H21D C21' H21E 109.5 . .
C20 C21' H21F 109.5 . .
H21D C21' H21F 109.5 . .
H21E C21' H21F 109.5 . .
C20 C22' H22D 109.5 . .
C20 C22' H22E 109.5 . .
H22D C22' H22E 109.5 . .
C20 C22' H22F 109.5 . .
H22D C22' H22F 109.5 . .
H22E C22' H22F 109.5 . .
C20 C23' H23D 109.5 . .
C20 C23' H23E 109.5 . .
H23D C23' H23E 109.5 . .
C20 C23' H23F 109.5 . .
H23D C23' H23F 109.5 . .
H23E C23' H23F 109.5 . .
C29 C24 C25 118.3(4) . .
C29 C24 C3 120.1(4) . .
C25 C24 C3 121.7(4) . .
C26 C25 C24 121.4(4) . .
C26 C25 H25 119.3 . .
C24 C25 H25 119.3 . .
C25 C26 C27 120.0(5) . .
C25 C26 H26 120.0 . .
C27 C26 H26 120.0 . .
C26 C27 C28 119.4(4) . .
C26 C27 C30 122.7(4) . .
C28 C27 C30 117.9(4) . .
C29 C28 C27 119.9(4) . .
C29 C28 H28 120.0 . .
C27 C28 H28 120.0 . .
C28 C29 C24 120.9(4) . .
C28 C29 H29 119.6 . .
C24 C29 H29 119.6 . .
O4 C30 O3 124.6(5) . .
O4 C30 C27 122.8(5) . .
O3 C30 C27 112.6(4) . .
C36 C31 C32 116.1(5) . .
C36 C31 C4 123.1(4) . .
C32 C31 C4 120.6(4) . .
C31 C32 C33 122.2(5) . .
C31 C32 H32 118.9 . .
C33 C32 H32 118.9 . .
C34 C33 C32 121.0(5) . .
C34 C33 H33 119.5 . .
C32 C33 H33 119.5 . .
C35 C34 C33 116.6(4) . .
C35 C34 C37 121.5(5) . .
C33 C34 C37 121.8(5) . .
C34 C35 C36 122.0(5) . .
C34 C35 H35 119.0 . .
C36 C35 H35 119.0 . .
C31 C36 C35 121.7(5) . .
C31 C36 H36 119.2 . .
C35 C36 H36 119.2 . .
C39 C37 C38 107.1(7) . .
C39 C37 C34 113.7(6) . .
C38 C37 C34 111.9(6) . .
C39 C37 C40 106.3(7) . .
C38 C37 C40 112.6(8) . .
C34 C37 C40 105.2(6) . .
C37 C38 H38A 109.5 . .
C37 C38 H38B 109.5 . .
H38A C38 H38B 109.5 . .
C37 C38 H38C 109.5 . .
H38A C38 H38C 109.5 . .
H38B C38 H38C 109.5 . .
C37 C39 H39A 109.5 . .
C37 C39 H39B 109.5 . .
H39A C39 H39B 109.5 . .
C37 C39 H39C 109.5 . .
H39A C39 H39C 109.5 . .
H39B C39 H39C 109.5 . .
C37 C40 H40A 109.5 . .
C37 C40 H40B 109.5 . .
H40A C40 H40B 109.5 . .
C37 C40 H40C 109.5 . .
H40A C40 H40C 109.5 . .
H40B C40 H40C 109.5 . .
C42 C41 C46 117.8(4) . .
C42 C41 C5 120.9(4) . .
C46 C41 C5 121.2(4) . .
C41 C42 C43 120.5(4) . .
C41 C42 H42 119.8 . .
C43 C42 H42 119.8 . .
C44 C43 C42 121.6(5) . .
C44 C43 H43 119.2 . .
C42 C43 H43 119.2 . .
C43 C44 C45 117.7(5) . .
C43 C44 C47 120.8(5) . .
C45 C44 C47 121.4(5) . .
C44 C45 C46 121.3(5) . .
C44 C45 H45 119.3 . .
C46 C45 H45 119.3 . .
C45 C46 C41 121.1(5) . .
C45 C46 H46 119.4 . .
C41 C46 H46 119.4 . .
O5 C47 O6 123.5(5) . .
O5 C47 C44 120.3(4) . .
O6 C47 C44 116.2(5) . .
C49 C48 C53 117.0(5) . .
C49 C48 C6 124.6(4) . .
C53 C48 C6 118.3(4) . .
C48 C49 C50 124.0(5) . .
C48 C49 H49 118.0 . .
C50 C49 H49 118.0 . .
C51 C50 C49 119.9(5) . .
C51 C50 H50 120.0 . .
C49 C50 H50 120.0 . .
C50 C51 C52 117.3(5) . .
C50 C51 C54 124.3(6) . .
C52 C51 C54 118.4(6) . .
C51 C52 C53 121.4(6) . .
C51 C52 H52 119.3 . .
C53 C52 H52 119.3 . .
C48 C53 C52 120.3(5) . .
C48 C53 H53 119.9 . .
C52 C53 H53 119.9 . .
C56 C54 C55 110.3(6) . .
C56 C54 C51 111.1(6) . .
C55 C54 C51 110.3(6) . .
C56 C54 C57 109.6(7) . .
C55 C54 C57 108.5(7) . .
C51 C54 C57 107.0(6) . .
C54 C55 H55B 109.5 . .
C54 C55 H55A 109.5 . .
H55B C55 H55A 109.5 . .
C54 C55 H55C 109.5 . .
H55B C55 H55C 109.5 . .
H55A C55 H55C 109.5 . .
C54 C56 H56A 109.5 . .
C54 C56 H56B 109.5 . .
H56A C56 H56B 109.5 . .
C54 C56 H56C 109.5 . .
H56A C56 H56C 109.5 . .
H56B C56 H56C 109.5 . .
C54 C57 H57A 109.5 . .
C54 C57 H57B 109.5 . .
H57A C57 H57B 109.5 . .
C54 C57 H57C 109.5 . .
H57A C57 H57C 109.5 . .
H57B C57 H57C 109.5 . .
N1 C58 C59 121.8(6) . .
N1 C58 H58 119.1 . .
C59 C58 H58 119.1 . .
C60 C59 C58 120.6(7) . .
C60 C59 H59 119.7 . .
C58 C59 H59 119.7 . .
C59 C60 C61 118.2(6) . .
C59 C60 C64 114.7(9) . .
C61 C60 C64 119.9(8) . .
C59 C60 C63 123.4(6) . .
C61 C60 C63 115.2(6) . .
C64 C60 C63 44.6(5) . .
C60 C61 C62 120.2(6) . .
C60 C61 H61 119.9 . .
C62 C61 H61 119.9 . .
N1 C62 C61 122.0(6) . .
N1 C62 H62 119.0 . .
C61 C62 H62 119.0 . .
C64 C63 C64 47.5(11) 2_656 .
C64 C63 C60 50.5(5) 2_656 2_656
C64 C63 C60 92.0(7) . 2_656
C64 C63 C60 92.0(7) 2_656 .
C64 C63 C60 50.5(5) . .
C60 C63 C60 141.6(8) 2_656 .
C64 C63 H63A 83.0 2_656 .
C64 C63 H63A 121.1 . .
C60 C63 H63A 70.7 2_656 .
C60 C63 H63A 118.2 . .
C64 C63 H63B 121.2 2_656 .
C64 C63 H63B 116.8 . .
C60 C63 H63B 82.3 2_656 .
C60 C63 H63B 118.8 . .
H63A C63 H63B 115.8 . .
C64 C64 C63 66.2(6) 2_656 .
C64 C64 C60 135.0(17) 2_656 .
C63 C64 C60 84.9(8) . .
C64 C64 H64A 107.2 2_656 .
C63 C64 H64A 116.3 . .
C60 C64 H64A 116.6 . .
C64 C64 H64B 55.9 2_656 .
C63 C64 H64B 112.3 . .
C60 C64 H64B 112.2 . .
H64A C64 H64B 112.0 . .

loop_
_geom_bond_atom_site_label_1
_geom_bond_atom_site_label_2
_geom_bond_distance
_geom_bond_site_symmetry_2
O1 C13 1.267(5) .
O1 H1A 0.8400 .
O2 C13 1.268(6) .
O3 C30 1.318(6) .
O3 H3A 0.8400 .
O4 C30 1.214(6) .
O5 C47 1.272(6) .
O6 C47 1.280(6) .
O6 H6A 0.8400 .
O7 H7A 0.8398 .
O7 H7B 0.8401 .
O8 H8A 0.8400 .
O8 H8B 0.8400 .
N1 C58 1.334(7) .
N1 C62 1.344(7) .
C1 C6 1.403(6) .
C1 C2 1.416(6) .
C1 C7 1.502(6) .
C2 C3 1.412(6) .
C2 C14 1.484(6) .
C3 C4 1.391(6) .
C3 C24 1.480(6) .
C4 C5 1.431(6) .
C4 C31 1.508(6) .
C5 C6 1.401(6) .
C5 C41 1.486(6) .
C6 C48 1.503(6) .
C7 C12 1.362(6) .
C7 C8 1.383(6) .
C8 C9 1.402(6) .
C8 H8 0.9500 .
C9 C10 1.375(6) .
C9 H9 0.9500 .
C10 C11 1.379(6) .
C10 C13 1.480(6) .
C11 C12 1.388(6) .
C11 H11 0.9500 .
C12 H12 0.9500 .
C14 C15 1.378(6) .
C14 C19 1.395(6) .
C15 C16 1.376(6) .
C15 H15 0.9500 .
C16 C17 1.373(7) .
C16 H16 0.9500 .
C17 C18 1.383(8) .
C17 C20 1.540(9) .
C18 C19 1.395(7) .
C18 H18 0.9500 .
C19 H19 0.9500 .
C20 C22 1.404(9) .
C20 C23' 1.487(13) .
C20 C22' 1.500(14) .
C20 C23 1.519(11) .
C20 C21' 1.569(15) .
C20 C21 1.629(13) .
C21 H21A 0.9800 .
C21 H21B 0.9800 .
C21 H21C 0.9800 .
C22 H22A 0.9800 .
C22 H22B 0.9800 .
C22 H22C 0.9800 .
C23 H23A 0.9800 .
C23 H23B 0.9800 .
C23 H23C 0.9800 .
C21' H21D 0.9800 .
C21' H21E 0.9800 .
C21' H21F 0.9800 .
C22' H22D 0.9800 .
C22' H22E 0.9800 .
C22' H22F 0.9800 .
C23' H23D 0.9800 .
C23' H23E 0.9800 .
C23' H23F 0.9800 .
C24 C29 1.390(6) .
C24 C25 1.392(6) .
C25 C26 1.364(6) .
C25 H25 0.9500 .
C26 C27 1.384(6) .
C26 H26 0.9500 .
C27 C28 1.398(6) .
C27 C30 1.518(7) .
C28 C29 1.372(6) .
C28 H28 0.9500 .
C29 H29 0.9500 .
C31 C36 1.361(7) .
C31 C32 1.372(6) .
C32 C33 1.379(6) .
C32 H32 0.9500 .
C33 C34 1.365(7) .
C33 H33 0.9500 .
C34 C35 1.365(7) .
C34 C37 1.535(7) .
C35 C36 1.377(7) .
C35 H35 0.9500 .
C36 H36 0.9500 .
C37 C39 1.518(10) .
C37 C38 1.533(10) .
C37 C40 1.567(11) .
C38 H38A 0.9800 .
C38 H38B 0.9800 .
C38 H38C 0.9800 .
C39 H39A 0.9800 .
C39 H39B 0.9800 .
C39 H39C 0.9800 .
C40 H40A 0.9800 .
C40 H40B 0.9800 .
C40 H40C 0.9800 .
C41 C42 1.364(6) .
C41 C46 1.376(6) .
C42 C43 1.397(6) .
C42 H42 0.9500 .
C43 C44 1.356(6) .
C43 H43 0.9500 .
C44 C45 1.368(7) .
C44 C47 1.480(6) .
C45 C46 1.375(7) .
C45 H45 0.9500 .
C46 H46 0.9500 .
C48 C49 1.361(6) .
C48 C53 1.373(7) .
C49 C50 1.386(7) .
C49 H49 0.9500 .
C50 C51 1.367(7) .
C50 H50 0.9500 .
C51 C52 1.401(8) .
C51 C54 1.547(8) .
C52 C53 1.409(8) .
C52 H52 0.9500 .
C53 H53 0.9500 .
C54 C56 1.508(9) .
C54 C55 1.543(9) .
C54 C57 1.620(12) .
C55 H55B 0.9800 .
C55 H55A 0.9800 .
C55 H55C 0.9800 .
C56 H56A 0.9800 .
C56 H56B 0.9800 .
C56 H56C 0.9800 .
C57 H57A 0.9800 .
C57 H57B 0.9800 .
C57 H57C 0.9800 .
C58 C59 1.368(8) .
C58 H58 0.9500 .
C59 C60 1.338(9) .
C59 H59 0.9500 .
C60 C61 1.349(8) .
C60 C64 1.548(11) .
C60 C63 1.998(9) .
C61 C62 1.362(7) .
C61 H61 0.9500 .
C62 H62 0.9500 .
C63 C64 1.409(14) 2_656
C63 C64 1.409(14) .
C63 C60 1.998(9) 2_656
C63 H63A 0.9600 .
C63 H63B 0.9599 .
C64 C64 1.14(3) 2_656
C64 H64A 0.9601 .
C64 H64B 0.9601 .

loop_
_geom_hbond_atom_site_label_D
_geom_hbond_atom_site_label_H
_geom_hbond_atom_site_label_A
_geom_hbond_distance_DH
_geom_hbond_distance_HA
_geom_hbond_distance_DA
_geom_hbond_angle_DHA
_geom_hbond_site_symmetry_A
O1 H1A O8 0.84 1.88 2.676(4) 157.2 3_445
O3 H3A O7 0.84 1.82 2.652(5) 169.6 .
O6 H6A O7 0.84 1.87 2.649(5) 153.3 3_455
O7 H7A O2 0.84 1.84 2.684(5) 179.5 3
O7 H7B N1 0.84 1.82 2.660(5) 179.5 1_554
O8 H8A O4 0.84 1.92 2.762(5) 179.2 .
O8 H8B O5 0.84 1.85 2.690(5) 179.4 3_545

loop_
_geom_torsion_atom_site_label_1
_geom_torsion_atom_site_label_2
_geom_torsion_atom_site_label_3
_geom_torsion_atom_site_label_4
_geom_torsion
_geom_torsion_site_symmetry_1
_geom_torsion_site_symmetry_4
C6 C1 C2 C3 -2.1(6) . .
C7 C1 C2 C3 178.2(4) . .
C6 C1 C2 C14 179.9(4) . .
C7 C1 C2 C14 0.1(6) . .
C1 C2 C3 C4 3.3(6) . .
C14 C2 C3 C4 -178.6(4) . .
C1 C2 C3 C24 179.2(4) . .
C14 C2 C3 C24 -2.8(6) . .
C2 C3 C4 C5 -2.4(6) . .
C24 C3 C4 C5 -178.3(4) . .
C2 C3 C4 C31 176.5(4) . .
C24 C3 C4 C31 0.6(6) . .
C3 C4 C5 C6 0.2(6) . .
C31 C4 C5 C6 -178.7(4) . .
C3 C4 C5 C41 178.6(4) . .
C31 C4 C5 C41 -0.4(6) . .
C4 C5 C6 C1 1.1(6) . .
C41 C5 C6 C1 -177.2(4) . .
C4 C5 C6 C48 -177.0(4) . .
C41 C5 C6 C48 4.7(6) . .
C2 C1 C6 C5 -0.2(6) . .
C7 C1 C6 C5 179.5(4) . .
C2 C1 C6 C48 177.9(4) . .
C7 C1 C6 C48 -2.4(6) . .
C6 C1 C7 C12 110.5(5) . .
C2 C1 C7 C12 -69.8(6) . .
C6 C1 C7 C8 -70.5(6) . .
C2 C1 C7 C8 109.2(5) . .
C12 C7 C8 C9 2.4(7) . .
C1 C7 C8 C9 -176.7(4) . .
C7 C8 C9 C10 -0.9(7) . .
C8 C9 C10 C11 -0.7(7) . .
C8 C9 C10 C13 178.5(4) . .
C9 C10 C11 C12 0.7(8) . .
C13 C10 C11 C12 -178.5(5) . .
C8 C7 C12 C11 -2.4(8) . .
C1 C7 C12 C11 176.7(5) . .
C10 C11 C12 C7 0.9(8) . .
C9 C10 C13 O1 -6.2(7) . .
C11 C10 C13 O1 173.0(5) . .
C9 C10 C13 O2 174.0(5) . .
C11 C10 C13 O2 -6.8(7) . .
C3 C2 C14 C15 -68.3(6) . .
C1 C2 C14 C15 109.8(5) . .
C3 C2 C14 C19 115.6(5) . .
C1 C2 C14 C19 -66.4(6) . .
C19 C14 C15 C16 2.6(8) . .
C2 C14 C15 C16 -173.6(5) . .
C14 C15 C16 C17 0.1(10) . .
C15 C16 C17 C18 -3.4(10) . .
C15 C16 C17 C20 168.4(7) . .
C16 C17 C18 C19 4.0(10) . .
C20 C17 C18 C19 -167.6(7) . .
C17 C18 C19 C14 -1.3(9) . .
C15 C14 C19 C18 -2.0(7) . .
C2 C14 C19 C18 174.3(5) . .
C16 C17 C20 C22 4.8(15) . .
C18 C17 C20 C22 176.2(10) . .
C16 C17 C20 C23' 171.7(14) . .
C18 C17 C20 C23' -16.9(17) . .
C16 C17 C20 C22' 57.4(15) . .
C18 C17 C20 C22' -131.2(14) . .
C16 C17 C20 C23 142.1(10) . .
C18 C17 C20 C23 -46.5(13) . .
C16 C17 C20 C21' -65(2) . .
C18 C17 C20 C21' 107(2) . .
C16 C17 C20 C21 -108.7(11) . .
C18 C17 C20 C21 62.8(13) . .
C4 C3 C24 C29 104.7(5) . .
C2 C3 C24 C29 -71.1(6) . .
C4 C3 C24 C25 -74.9(6) . .
C2 C3 C24 C25 109.3(5) . .
C29 C24 C25 C26 2.7(7) . .
C3 C24 C25 C26 -177.6(4) . .
C24 C25 C26 C27 -2.3(7) . .
C25 C26 C27 C28 1.1(7) . .
C25 C26 C27 C30 -178.6(4) . .
C26 C27 C28 C29 -0.5(7) . .
C30 C27 C28 C29 179.2(4) . .
C27 C28 C29 C24 1.0(8) . .
C25 C24 C29 C28 -2.1(7) . .
C3 C24 C29 C28 178.3(4) . .
C26 C27 C30 O4 172.9(5) . .
C28 C27 C30 O4 -6.8(8) . .
C26 C27 C30 O3 -5.7(7) . .
C28 C27 C30 O3 174.5(4) . .
C3 C4 C31 C36 100.1(6) . .
C5 C4 C31 C36 -80.9(6) . .
C3 C4 C31 C32 -84.9(6) . .
C5 C4 C31 C32 94.0(5) . .
C36 C31 C32 C33 6.1(8) . .
C4 C31 C32 C33 -169.2(5) . .
C31 C32 C33 C34 -3.5(8) . .
C32 C33 C34 C35 -2.2(9) . .
C32 C33 C34 C37 176.5(5) . .
C33 C34 C35 C36 5.2(10) . .
C37 C34 C35 C36 -173.6(6) . .
C32 C31 C36 C35 -3.1(9) . .
C4 C31 C36 C35 172.0(6) . .
C34 C35 C36 C31 -2.5(11) . .
C35 C34 C37 C39 -27.3(9) . .
C33 C34 C37 C39 154.1(6) . .
C35 C34 C37 C38 -148.8(8) . .
C33 C34 C37 C38 32.6(10) . .
C35 C34 C37 C40 88.7(9) . .
C33 C34 C37 C40 -90.0(8) . .
C6 C5 C41 C42 97.8(6) . .
C4 C5 C41 C42 -80.5(6) . .
C6 C5 C41 C46 -83.7(6) . .
C4 C5 C41 C46 98.0(6) . .
C46 C41 C42 C43 -1.3(8) . .
C5 C41 C42 C43 177.3(5) . .
C41 C42 C43 C44 0.6(8) . .
C42 C43 C44 C45 -0.2(8) . .
C42 C43 C44 C47 -177.0(5) . .
C43 C44 C45 C46 0.5(9) . .
C47 C44 C45 C46 177.3(6) . .
C44 C45 C46 C41 -1.2(11) . .
C42 C41 C46 C45 1.6(9) . .
C5 C41 C46 C45 -177.0(6) . .
C43 C44 C47 O5 -0.1(8) . .
C45 C44 C47 O5 -176.9(6) . .
C43 C44 C47 O6 178.9(5) . .
C45 C44 C47 O6 2.2(8) . .
C5 C6 C48 C49 -77.5(6) . .
C1 C6 C48 C49 104.4(6) . .
C5 C6 C48 C53 105.5(6) . .
C1 C6 C48 C53 -72.5(6) . .
C53 C48 C49 C50 -1.2(8) . .
C6 C48 C49 C50 -178.2(5) . .
C48 C49 C50 C51 2.6(9) . .
C49 C50 C51 C52 -3.1(9) . .
C49 C50 C51 C54 175.4(6) . .
C50 C51 C52 C53 2.5(11) . .
C54 C51 C52 C53 -176.1(7) . .
C49 C48 C53 C52 0.5(9) . .
C6 C48 C53 C52 177.7(6) . .
C51 C52 C53 C48 -1.2(11) . .
C50 C51 C54 C56 130.8(7) . .
C52 C51 C54 C56 -50.8(10) . .
C50 C51 C54 C55 8.2(10) . .
C52 C51 C54 C55 -173.4(7) . .
C50 C51 C54 C57 -109.7(9) . .
C52 C51 C54 C57 68.8(9) . .
C62 N1 C58 C59 0.4(9) . .
N1 C58 C59 C60 -1.2(12) . .
C58 C59 C60 C61 2.4(14) . .
C58 C59 C60 C64 152.7(9) . .
C58 C59 C60 C63 -156.7(7) . .
C59 C60 C61 C62 -2.8(14) . .
C64 C60 C61 C62 -151.6(9) . .
C63 C60 C61 C62 158.0(7) . .
C58 N1 C62 C61 -0.8(9) . .
C60 C61 C62 N1 2.1(12) . .
C59 C60 C63 C64 -117.8(10) . 2_656
C61 C60 C63 C64 82.5(10) . 2_656
C64 C60 C63 C64 -25.3(16) . 2_656
C59 C60 C63 C64 -92.5(12) . .
C61 C60 C63 C64 107.8(12) . .
C59 C60 C63 C60 -106.8(8) . 2_656
C61 C60 C63 C60 93.5(7) . 2_656
C64 C60 C63 C60 -14.3(9) . 2_656
C60 C63 C64 C64 26.6(14) 2_656 2_656
C60 C63 C64 C64 -144.6(19) . 2_656
C64 C63 C64 C60 144.6(19) 2_656 .
C60 C63 C64 C60 171.2(6) 2_656 .
C59 C60 C64 C64 162.0(16) . 2_656
C61 C60 C64 C64 -48(2) . 2_656
C63 C60 C64 C64 48.6(11) . 2_656
C59 C60 C64 C63 113.4(10) . .
C61 C60 C64 C63 -96.8(11) . .

loop_
_platon_squeeze_void_nr
_platon_squeeze_void_average_x
_platon_squeeze_void_average_y
_platon_squeeze_void_average_z
_platon_squeeze_void_volume
_platon_squeeze_void_count_electrons
_platon_squeeze_void_content
1 0.209 -0.096 0.117 85 15 ' '
2 0.209 0.096 0.617 85 15 ' '
3 0.791 -0.096 0.383 85 14 ' '
4 0.791 0.096 0.883 85 14 ' '
5 0.500 0.197 0.250 446 130 ' '
6 0.000 0.303 -0.250 446 129 ' '
7 0.291 0.404 0.383 85 14 ' '
8 0.709 0.404 0.117 85 15 ' '
9 0.291 0.596 0.883 85 14 ' '
10 0.709 0.596 0.617 85 15 ' '
11 0.000 0.697 0.250 446 130 ' '
12 0.500 0.803 0.750 446 129 ' '
